data_7240931
loop_
_publ_author_name
'Ablott, Timothy Andrew'
'Telfer, Shane'
'Richardson, Christopher'

_publ_section_title
;
 A post-synthetically reduced borane-functionalised metal-organic
 framework with oxidation-inhibiting reactivity
;
_journal_name_full CrystEngComm
_journal_paper_doi 10.1039/D0CE00930J
_journal_year 2020
_chemical_absolute_configuration n/a
_chemical_formula_moiety 'C48 H30 O16 Zn4'
_chemical_formula_sum 'C48 H30 O16 Zn4'
_chemical_formula_weight 1124.20
_chemical_name_common wuf-30
_chemical_properties_physical Air-sensitive
_space_group_crystal_system tetragonal
_space_group_IT_number 113
_space_group_name_Hall 'P -4 2ab'
_space_group_name_H-M_alt 'P -4 21 m'
_atom_sites_solution_hydrogens geom
_atom_sites_solution_primary dual
_audit_creation_date 2020-06-27
_audit_creation_method
;
Olex2 1.2
(compiled 2018.05.29 svn.r3508 for OlexSys, GUI svn.r5506)
;
_audit_update_record
;
2020-06-28 deposited with the CCDC.	2020-07-23 downloaded from the CCDC.
;
_cell_angle_alpha 90
_cell_angle_beta 90
_cell_angle_gamma 90
_cell_formula_units_Z 2
_cell_length_a 17.212(3)
_cell_length_b 17.212(3)
_cell_length_c 17.1680(18)
_cell_measurement_reflns_used 3273
_cell_measurement_temperature 293
_cell_measurement_theta_max 65.2
_cell_measurement_theta_min 7.3
_cell_volume 5086.1(14)
_computing_cell_refinement 'CrystalClear-SM Expert 2.0 rc14 (Rigaku, 2009)'
_computing_data_collection 'CrystalClear-SM Expert 2.0 rc14 (Rigaku, 2009)'
_computing_data_reduction 'CrystalClear-SM Expert 2.0 rc14 (Rigaku, 2009)'
_computing_molecular_graphics 'Olex2 (Dolomanov et al., 2009)'
_computing_publication_material 'Olex2 (Dolomanov et al., 2009)'
_computing_structure_refinement 'ShelXL (Sheldrick, 2015)'
_computing_structure_solution 'ShelXT (Sheldrick, 2015)'
_diffrn_ambient_temperature 293
_diffrn_detector RX
_diffrn_detector_area_resol_mean 10.0000
_diffrn_detector_type 'Rigaku IP'
_diffrn_measured_fraction_theta_full 0.996
_diffrn_measured_fraction_theta_max 0.996
_diffrn_measurement_details
;
scan:
	Number of images: 72
	           Slice: 20.0000 - 200.0000
	     Image width: 2.5000
	        Exp time: 90.0000
	   Rotation axis: Omega
	           Omega: 0.0000
	             Chi: 0.0000
	             Phi: 0.0000
	             XTD: 127.4000
	          2theta: -0.0315
scan:
	Number of images: 66
	           Slice: 20.0000 - 185.0000
	     Image width: 2.5000
	        Exp time: 90.0000
	   Rotation axis: Omega
	           Omega: 0.0000
	             Chi: 15.0000
	             Phi: 0.0000
	             XTD: 127.4000
	          2theta: -0.0315
scan:
	Number of images: 66
	           Slice: 20.0000 - 185.0000
	     Image width: 2.5000
	        Exp time: 90.0000
	   Rotation axis: Omega
	           Omega: 0.0000
	             Chi: 15.0000
	             Phi: 90.0000
	             XTD: 127.4000
	          2theta: -0.0315
;
_diffrn_measurement_device 'Crystal Goniometer'
_diffrn_measurement_device_type 'Rigaku RAXIS conversion'
_diffrn_measurement_method 'profile data from \w-scans'
_diffrn_measurement_specimen_support Fiber
_diffrn_orient_matrix_type FS_PROCESS
_diffrn_orient_matrix_UB_11 -0.052949
_diffrn_orient_matrix_UB_12 -0.021544
_diffrn_orient_matrix_UB_13 -0.010408
_diffrn_orient_matrix_UB_21 0.017082
_diffrn_orient_matrix_UB_22 -0.016421
_diffrn_orient_matrix_UB_23 -0.053184
_diffrn_orient_matrix_UB_31 0.016737
_diffrn_orient_matrix_UB_32 -0.051397
_diffrn_orient_matrix_UB_33 0.021354
_diffrn_radiation_monochromator Confocal
_diffrn_radiation_probe x-ray
_diffrn_radiation_type CuK\a
_diffrn_radiation_wavelength 1.54178
_diffrn_reflns_av_R_equivalents 0.1042
_diffrn_reflns_av_unetI/netI 0.0568
_diffrn_reflns_Laue_measured_fraction_full 0.996
_diffrn_reflns_Laue_measured_fraction_max 0.996
_diffrn_reflns_limit_h_max 19
_diffrn_reflns_limit_h_min -20
_diffrn_reflns_limit_k_max 12
_diffrn_reflns_limit_k_min -16
_diffrn_reflns_limit_l_max 20
_diffrn_reflns_limit_l_min -20
_diffrn_reflns_number 31615
_diffrn_reflns_point_group_measured_fraction_full 0.997
_diffrn_reflns_point_group_measured_fraction_max 0.997
_diffrn_reflns_theta_full 65.079
_diffrn_reflns_theta_max 65.079
_diffrn_reflns_theta_min 7.278
_diffrn_source 'Rotating Anode'
_diffrn_source_current 40.0
_diffrn_source_power 2.0
_diffrn_source_voltage 50.0
_exptl_absorpt_coefficient_mu 1.351
_exptl_absorpt_correction_T_max 1.000
_exptl_absorpt_correction_T_min 0.34
_exptl_absorpt_correction_type multi-scan
_exptl_absorpt_process_details '(ABSCOR; Higashi, 1995)'
_exptl_crystal_colour colourless
_exptl_crystal_colour_primary colourless
_exptl_crystal_density_diffrn 0.734
_exptl_crystal_description prism
_exptl_crystal_F_000 1132
_exptl_crystal_size_max 0.69
_exptl_crystal_size_mid 0.6
_exptl_crystal_size_min 0.3
_refine_diff_density_max 1.340
_refine_diff_density_min -0.817
_refine_diff_density_rms 0.181
_refine_ls_abs_structure_details
;
 Flack x determined using 1031 quotients [(I+)-(I-)]/[(I+)+(I-)]
 (Parsons, Flack and Wagner, Acta Cryst. B69 (2013) 249-259).
;
_refine_ls_abs_structure_Flack -0.02(3)
_refine_ls_extinction_coef 0.14(2)
_refine_ls_extinction_expression Fc^*^=kFc[1+0.001xFc^2^\l^3^/sin(2\q)]^-1/4^
_refine_ls_extinction_method 'SHELXL-2017/1 (Sheldrick 2017)'
_refine_ls_goodness_of_fit_ref 1.925
_refine_ls_hydrogen_treatment constr
_refine_ls_matrix_type full
_refine_ls_number_parameters 113
_refine_ls_number_reflns 4529
_refine_ls_number_restraints 143
_refine_ls_restrained_S_all 1.904
_refine_ls_R_factor_all 0.1844
_refine_ls_R_factor_gt 0.1781
_refine_ls_shift/su_max 0.000
_refine_ls_shift/su_mean 0.000
_refine_ls_structure_factor_coef Fsqd
_refine_ls_weighting_details 'w=1/[\s^2^(Fo^2^)+(0.2000P)^2^] where P=(Fo^2^+2Fc^2^)/3'
_refine_ls_weighting_scheme calc
_refine_ls_wR_factor_gt 0.4773
_refine_ls_wR_factor_ref 0.4859
_reflns_Friedel_coverage 0.808
_reflns_Friedel_fraction_full 0.999
_reflns_Friedel_fraction_max 0.999
_reflns_number_gt 3334
_reflns_number_total 4529
_reflns_threshold_expression 'I > 2\s(I)'
_cod_data_source_file d0ce00930j3.cif
_cod_data_source_block WUF-30
_cod_original_cell_volume 5086.1(16)
_cod_database_code 7240931
_shelx_shelxl_version_number 2017/1
_shelx_space_group_comment
;
The symmetry employed for this shelxl refinement is uniquely defined
by the following loop, which should always be used as a source of
symmetry information in preference to the above space-group names.
They are only intended as comments.
;
_shelx_estimated_absorpt_t_max 0.687
_shelx_estimated_absorpt_t_min 0.456
_olex2_refinement_description
;
1. Twinned data refinement
 Scales: 0.5(3)
 0.5(3)
2. Fixed Uiso
 At 1.2 times of:
  All C(H) groups
 At 1.5 times of:
  All C(H,H,H) groups
3. Restrained distances
 O1-C1
 1.3 with sigma of 0.01
 O2-C1
 1.3 with sigma of 0.01
 C21-C20
 1.45 with sigma of 0.02
 C6-C8
 1.5 with sigma of 0.02
 C32-C31 = C33-C32 = C34-C33 = C24-C23 = C23-C22 = C22-C21
 1.39 with sigma of 0.02
 C35-C33
 1.5 with sigma of 0.02
 C22-C22_$1
 2.41 with sigma of 0.04
 C23-C23_$1
 2.41 with sigma of 0.04
 C32_$1-C32
 2.41 with sigma of 0.04
 C33_$1-C33
 2.41 with sigma of 0.04
4. Restrained planarity
 C1, O1, C2, O2, C3, C4, C5, C6, C7
 with sigma of 0.1
 C6, C8, O8, C9
 with sigma of 0.1
 C33, C35, O35, C36
 with sigma of 0.1
5. Rigid bond restraints
 C2, C3, C4
 with sigma for 1-2 distances of 0.01 and sigma for 1-3 distances of 0.01
6. Uiso/Uaniso restraints and constraints
Uanis(O20) \\sim Ueq: with sigma of 0.02 and sigma for terminal atoms of 0.04
Uanis(C24) = Uanis(C23)
Uanis(C21) = Uanis(C22)
Uanis(C23) = Uanis(C22)
Uanis(C24) = Uanis(C21)
Uanis(C2) = Uanis(C3)
Uanis(C2) = Uanis(C4)
Uanis(C31) = Uanis(C32) = Uanis(C33) = Uanis(C34)
7. Rigid body (RIGU) restrains
 C1, O1, C2, O2, C3, C4, C5, C6, C7
 with sigma for 1-2 distances of 0.004 and sigma for 1-3 distances of 0.004
 C21, C22, C23, H23, C24, C30, O30, C31, C32, H32, C33, C34
 with sigma for 1-2 distances of 0.004 and sigma for 1-3 distances of 0.004
8. Others
 Fixed Sof: H6(0.5) C8(0.5) O8(0.5) C9(0.5) H9A(0.5) H9B(0.5) H9C(0.5)
 H33(0.25) C35(0.25) O35(0.25) C36(0.25) H36A(0.25) H36B(0.25) H36C(0.25)
 Fixed Uiso: C8(0.25) O8(0.25) C9(0.25) C35(0.25) O35(0.25) C36(0.25)
 Fixed X: C8(0.9625) O8(0.953381) C9(1.021261) C20(0.5) C35(0.60271)
 O35(0.591161) C36(0.668851)
 Fixed Y: C8(0.123951) O8(0.1435) C9(0.16644) C20(0) C35(0.109261)
 O35(0.123211) C36(0.14901)
 Fixed Z: C8(0.46173) O8(0.53174) C9(0.41306) C20(1.167381) C35(0.8384)
 O35(0.909389) C36(0.79756)
9.a Me refined with everything fixed:
 C9(H9A,H9B,H9C), C36(H36A,H36B,H36C)
9.b Aromatic/amide H refined with riding coordinates:
 C3(H3), C4(H4), C6(H6), C7(H7), C22(H22), C23(H23), C32(H32), C33(H33)
9.c Fitted hexagon refined as free rotating group:
 C2(C3,C4,C5,C6,C7)
;
_olex2_exptl_crystal_mounting_method 'Mounted in a polymer sleeve'
_olex2_submission_special_instructions 'No special instructions were received'

loop_
_space_group_symop_operation_xyz
'x, y, z'
'-x, -y, z'
'x+1/2, -y+1/2, -z'
'-x+1/2, y+1/2, -z'
'y+1/2, x+1/2, z'
'-y+1/2, -x+1/2, z'
'-y, x, -z'
'y, -x, -z'

loop_
_atom_site_label
_atom_site_type_symbol
_atom_site_fract_x
_atom_site_fract_y
_atom_site_fract_z
_atom_site_U_iso_or_equiv
_atom_site_adp_type
_atom_site_occupancy
_atom_site_site_symmetry_order
_atom_site_calc_flag
_atom_site_refinement_flags_posn
_atom_site_refinement_flags_adp
_atom_site_refinement_flags_occupancy
_atom_site_disorder_assembly
_atom_site_disorder_group
C1 C 0.7113(9) 0.0012(8) 0.3842(8) 0.135(5) Uani 1 1 d D U . . .
O1 O 0.6702(7) -0.0484(9) 0.3454(12) 0.166(6) Uani 1 1 d D U . . .
Zn1 Zn 0.56515(11) 0.06515(11) 0.44316(15) 0.1060(14) Uani 1 2 d S T P . .
C2 C 0.7958(6) 0.0000(8) 0.3859(9) 0.212(9) Uani 1 1 d . U . . .
C3 C 0.8367(8) -0.0581(9) 0.3474(12) 0.212(9) Uani 1 1 d G U . . .
H3 H 0.810003 -0.097651 0.321890 0.255 Uiso 1 1 calc R . . . .
C4 C 0.9174(8) -0.0572(10) 0.3469(13) 0.212(9) Uani 1 1 d G U . . .
H4 H 0.944780 -0.096039 0.321179 0.255 Uiso 1 1 calc R . . . .
C5 C 0.9573(6) 0.0019(9) 0.3850(11) 0.176(10) Uani 1 1 d G U . . .
C6 C 0.9164(8) 0.0600(8) 0.4235(11) 0.162(7) Uani 1 1 d DG U . . .
H6 H 0.943115 0.099527 0.449002 0.194 Uiso 0.5 1 calc R . . A 2
C7 C 0.8357(8) 0.0590(8) 0.4240(10) 0.173(8) Uani 1 1 d G U . . .
H7 H 0.808338 0.097916 0.449714 0.207 Uiso 1 1 calc R . . . .
O2 O 0.6808(7) 0.0547(8) 0.4285(8) 0.135(4) Uani 1 1 d D U . . .
Zn2 Zn 0.56553(9) -0.06553(9) 0.31303(17) 0.1103(14) Uani 1 2 d S T P . .
C8 C 0.962500 0.123951 0.461730 0.250 Uiso 0.5 1 d D . . B 1
O8 O 0.953381 0.143500 0.531740 0.250 Uiso 0.5 1 d . . . B 1
C9 C 1.021261 0.166440 0.413060 0.250 Uiso 0.5 1 d . . . B 1
H9A H 1.069781 0.168829 0.440533 0.375 Uiso 0.5 1 calc . . . C 1
H9B H 1.003074 0.218180 0.402885 0.375 Uiso 0.5 1 calc . . . D 1
H9C H 1.028486 0.139468 0.364654 0.375 Uiso 0.5 1 calc . . . E 1
C20 C 0.500000 0.000000 1.167381 0.170(17) Uani 1 4 d DS T P . .
O20 O 0.5451(11) -0.0451(11) 0.2107(13) 0.176(8) Uani 1 2 d S TU P . .
C21 C 0.500000 0.000000 1.0827(14) 0.228(13) Uani 1 4 d DS TU P . .
C22 C 0.4502(8) 0.0498(8) 1.0434(14) 0.228(13) Uani 1 2 d DS TU P . .
H22 H 0.417193 0.082807 1.070695 0.274 Uiso 1 2 calc RS T P . .
C23 C 0.4504(9) 0.0496(9) 0.9630(15) 0.228(13) Uani 1 2 d DS TU P . .
H23 H 0.417434 0.082566 0.935760 0.274 Uiso 1 2 calc RS TU P . .
C24 C 0.500000 0.000000 0.923(2) 0.228(13) Uani 1 4 d DS TU P . .
C30 C 0.500000 0.000000 0.588(3) 0.157(13) Uani 1 4 d S TU P . .
O30 O 0.5542(10) 0.0542(10) 0.5564(10) 0.143(5) Uani 1 2 d S TU P . .
C31 C 0.500000 0.000000 0.673(3) 0.234(15) Uani 1 4 d DS TU P . .
C32 C 0.5486(9) 0.0486(9) 0.7154(14) 0.234(15) Uani 1 2 d DS TU P G .
H32 H 0.581680 0.081680 0.688355 0.281 Uiso 1 2 calc RS TU P . .
C33 C 0.5501(7) 0.0501(7) 0.7969(14) 0.234(15) Uani 1 2 d DS TU P . .
H33 H 0.583483 0.083483 0.823382 0.281 Uiso 0.25 1 calc RS T P F -2
C34 C 0.500000 0.000000 0.838(3) 0.234(15) Uani 1 4 d DS TU P G .
C35 C 0.602710 0.109261 0.838400 0.250 Uiso 0.25 1 d D . . G -1
O35 O 0.591161 0.123211 0.909389 0.250 Uiso 0.25 1 d . . . G -1
C36 C 0.668851 0.149010 0.797560 0.250 Uiso 0.25 1 d . . . G -1
H36A H 0.655120 0.158051 0.744126 0.375 Uiso 0.25 1 calc . . . H -1
H36B H 0.714225 0.116655 0.799843 0.375 Uiso 0.25 1 calc . . . I -1
H36C H 0.679484 0.197730 0.822605 0.375 Uiso 0.25 1 calc . . . J -1
O100 O 0.500000 0.000000 0.3784(8) 0.091(4) Uani 1 4 d S T P . .

loop_
_atom_site_aniso_label
_atom_site_aniso_U_11
_atom_site_aniso_U_22
_atom_site_aniso_U_33
_atom_site_aniso_U_23
_atom_site_aniso_U_13
_atom_site_aniso_U_12
C1 0.101(8) 0.143(12) 0.160(14) 0.010(10) 0.015(7) 0.021(7)
O1 0.103(7) 0.148(10) 0.247(18) -0.030(10) 0.010(8) 0.018(7)
Zn1 0.1056(15) 0.1056(15) 0.1068(19) -0.0023(9) -0.0023(9) 0.0129(13)
C2 0.105(6) 0.222(17) 0.31(2) -0.082(15) 0.004(9) 0.020(7)
C3 0.105(6) 0.222(17) 0.31(2) -0.082(15) 0.004(9) 0.020(7)
C4 0.105(6) 0.222(17) 0.31(2) -0.082(15) 0.004(9) 0.020(7)
C5 0.100(11) 0.187(19) 0.24(3) -0.008(16) -0.005(11) 0.011(8)
C6 0.113(8) 0.155(14) 0.22(2) 0.011(13) 0.000(11) -0.008(9)
C7 0.108(8) 0.21(2) 0.20(2) -0.032(16) 0.013(11) 0.014(10)
O2 0.101(6) 0.156(9) 0.148(9) -0.009(7) -0.006(6) 0.020(6)
Zn2 0.1092(16) 0.1092(16) 0.112(2) -0.0038(8) 0.0038(8) 0.0266(14)
C20 0.21(3) 0.21(3) 0.10(2) 0.000 0.000 0.03(4)
O20 0.196(11) 0.196(11) 0.136(13) -0.009(9) 0.009(9) 0.035(15)
C21 0.29(2) 0.29(2) 0.104(10) 0.000 0.000 0.05(3)
C22 0.29(2) 0.29(2) 0.104(10) 0.000 0.000 0.05(3)
C23 0.29(2) 0.29(2) 0.104(10) 0.000 0.000 0.05(3)
C24 0.29(2) 0.29(2) 0.104(10) 0.000 0.000 0.05(3)
C30 0.18(2) 0.18(2) 0.109(14) 0.000 0.000 0.01(2)
O30 0.164(9) 0.164(9) 0.100(9) -0.005(6) -0.005(6) 0.018(12)
C31 0.30(2) 0.30(2) 0.107(10) 0.000 0.000 -0.06(3)
C32 0.30(2) 0.30(2) 0.107(10) 0.000 0.000 -0.06(3)
C33 0.30(2) 0.30(2) 0.107(10) 0.000 0.000 -0.06(3)
C34 0.30(2) 0.30(2) 0.107(10) 0.000 0.000 -0.06(3)
O100 0.098(7) 0.098(7) 0.077(8) 0.000 0.000 0.040(7)

loop_
_atom_type_symbol
_atom_type_description
_atom_type_scat_dispersion_real
_atom_type_scat_dispersion_imag
_atom_type_scat_source
C C 0.0181 0.0091 'International Tables Vol C Tables 4.2.6.8 and 6.1.1.4'
H H 0.0000 0.0000 'International Tables Vol C Tables 4.2.6.8 and 6.1.1.4'
O O 0.0492 0.0322 'International Tables Vol C Tables 4.2.6.8 and 6.1.1.4'
Zn Zn -1.5491 0.6778 'International Tables Vol C Tables 4.2.6.8 and 6.1.1.4'

loop_
_geom_angle_atom_site_label_1
_geom_angle_atom_site_label_2
_geom_angle_atom_site_label_3
_geom_angle
_geom_angle_site_symmetry_1
_geom_angle_site_symmetry_3
_geom_angle_publ_flag
O1 C1 C2 123.2(13) . . ?
O1 C1 O2 123.1(16) . . ?
O2 C1 C2 113.6(13) . . ?
C1 O1 Zn2 140.2(12) . . ?
O2 Zn1 O2 99.2(8) . 5_545 ?
O30 Zn1 O2 102.1(6) . . ?
O30 Zn1 O2 102.1(6) . 5_545 ?
O100 Zn1 O2 116.7(4) . 5_545 ?
O100 Zn1 O2 116.7(4) . . ?
O100 Zn1 O30 117.3(8) . . ?
C3 C2 C1 120.4(10) . . ?
C3 C2 C7 120.0 . . ?
C7 C2 C1 119.5(10) . . ?
C2 C3 H3 120.0 . . ?
C2 C3 C4 120.0 . . ?
C4 C3 H3 120.0 . . ?
C3 C4 H4 120.0 . . ?
C5 C4 C3 120.0 . . ?
C5 C4 H4 120.0 . . ?
C4 C5 C5 117.4(16) . 2_755 ?
C4 C5 C6 120.0 . . ?
C6 C5 C5 122.5(16) . 2_755 ?
C5 C6 H6 120.0 . . ?
C5 C6 C7 120.0 . . ?
C5 C6 C8 117.8(8) . . ?
C7 C6 H6 120.0 . . ?
C7 C6 C8 122.2(8) . . ?
C2 C7 H7 120.0 . . ?
C6 C7 C2 120.0 . . ?
C6 C7 H7 120.0 . . ?
C1 O2 Zn1 122.2(12) . . ?
O1 Zn2 O1 101.9(10) . 6 ?
O1 Zn2 O100 106.8(5) 6 . ?
O1 Zn2 O100 106.8(5) . . ?
O20 Zn2 O1 115.6(8) . . ?
O20 Zn2 O1 115.6(8) . 6 ?
O20 Zn2 O100 109.3(9) . . ?
O8 C8 C6 123.1(7) . . ?
O8 C8 C9 119.032(6) . . ?
C9 C8 C6 117.9(7) . . ?
C8 C9 H9A 109.5 . . ?
C8 C9 H9B 109.5 . . ?
C8 C9 H9C 109.5 . . ?
H9A C9 H9B 109.5 . . ?
H9A C9 H9C 109.5 . . ?
H9B C9 H9C 109.5 . . ?
O20 C20 O20 111.8(18) 2_656 1_556 ?
O20 C20 C21 124.1(9) 2_656 . ?
O20 C20 C21 124.1(9) 1_556 . ?
C20 O20 Zn2 139.9(16) 1_554 . ?
C22 C21 C20 119.1(13) 2_655 . ?
C22 C21 C20 119.1(13) . . ?
C22 C21 C22 122(3) 2_655 . ?
C21 C22 H22 120.6 . . ?
C23 C22 C21 119(2) . . ?
C23 C22 H22 120.6 . . ?
C22 C23 H23 120.0 . . ?
C22 C23 C24 120(3) . . ?
C24 C23 H23 120.0 . . ?
C23 C24 C23 120(3) 2_655 . ?
C23 C24 C34 119.8(17) 2_655 . ?
C23 C24 C34 119.8(17) . . ?
O30 C30 O30 135(4) 2_655 . ?
O30 C30 C31 112.3(18) 2_655 . ?
O30 C30 C31 112.3(18) . . ?
C30 O30 Zn1 120(2) . . ?
C32 C31 C30 121.6(17) . . ?
C32 C31 C30 121.6(18) 2_655 . ?
C32 C31 C32 117(3) . 2_655 ?
C31 C32 H32 118.4 . . ?
C31 C32 C33 123(3) . . ?
C33 C32 H32 118.4 . . ?
C32 C33 H33 120.8 . . ?
C32 C33 C34 118(2) . . ?
C32 C33 C35 119.2(17) . . ?
C34 C33 H33 120.8 . . ?
C34 C33 C35 122.4(17) . . ?
C33 C34 C24 119.9(15) 2_655 . ?
C33 C34 C24 119.9(16) . . ?
C33 C34 C33 120(3) 2_655 . ?
O35 C35 C33 118.8(9) . . ?
O35 C35 C36 119.019(3) . . ?
C36 C35 C33 122.1(9) . . ?
C35 C36 H36A 109.5 . . ?
C35 C36 H36B 109.5 . . ?
C35 C36 H36C 109.5 . . ?
H36A C36 H36B 109.5 . . ?
H36A C36 H36C 109.5 . . ?
H36B C36 H36C 109.5 . . ?
Zn1 O100 Zn1 109.9(7) 2_655 . ?
Zn1 O100 Zn2 109.29(6) 2_655 2_655 ?
Zn1 O100 Zn2 109.29(6) 2_655 . ?
Zn1 O100 Zn2 109.29(6) . . ?
Zn1 O100 Zn2 109.29(6) . 2_655 ?
Zn2 O100 Zn2 109.8(7) 2_655 . ?

loop_
_geom_bond_atom_site_label_1
_geom_bond_atom_site_label_2
_geom_bond_distance
_geom_bond_site_symmetry_2
_geom_bond_publ_flag
C1 O1 1.292(12) . ?
C1 C2 1.456(19) . ?
C1 O2 1.305(12) . ?
O1 Zn2 1.908(14) . ?
Zn1 O2 2.014(12) 5_545 ?
Zn1 O2 2.014(12) . ?
Zn1 O30 1.963(18) . ?
Zn1 O100 1.937(8) . ?
C2 C3 1.3900 . ?
C2 C7 1.3900 . ?
C3 H3 0.9300 . ?
C3 C4 1.3900 . ?
C4 H4 0.9300 . ?
C4 C5 1.3900 . ?
C5 C5 1.47(2) 2_755 ?
C5 C6 1.3900 . ?
C6 H6 0.9300 . ?
C6 C7 1.3900 . ?
C6 C8 1.507(11) . ?
C7 H7 0.9300 . ?
Zn2 O20 1.83(2) . ?
Zn2 O100 1.950(8) . ?
C8 O8 1.25798(13) . ?
C8 C9 1.50198(16) . ?
C9 H9A 0.9600 . ?
C9 H9B 0.9600 . ?
C9 H9C 0.9600 . ?
C20 O20 1.33(3) 2_656 ?
C20 O20 1.33(3) 1_556 ?
C20 C21 1.45(2) . ?
C21 C22 1.388(19) 2_655 ?
C21 C22 1.388(19) . ?
C22 H22 0.9300 . ?
C22 C23 1.38(2) . ?
C23 H23 0.9300 . ?
C23 C24 1.39(2) . ?
C24 C34 1.46(6) . ?
C30 O30 1.43(3) 2_655 ?
C30 O30 1.43(3) . ?
C30 C31 1.46(7) . ?
C31 C32 1.39(2) 2_655 ?
C31 C32 1.39(2) . ?
C32 H32 0.9300 . ?
C32 C33 1.40(2) . ?
C33 H33 0.9300 . ?
C33 C34 1.41(2) . ?
C33 C35 1.537(17) . ?
C35 O35 1.25798(13) . ?
C35 C36 1.50190(18) . ?
C36 H36A 0.9600 . ?
C36 H36B 0.9600 . ?
C36 H36C 0.9600 . ?

loop_
_twin_individual_id
_twin_individual_mass_fraction_refined
1 0.5(3)
2 0.5(3)
